data_2020754
loop_
_publ_author_name
'Massa, Werner'
'Herdtweck, Eberhardt'

_publ_section_title
;
 Erdalkakihydrogenfluoride SrF(HF~2~) und BaF(HF~2~)
;
_journal_coden_ASTM ACSCEE
_journal_issue 5
_journal_name_full
;
 Acta Crystallographica, Section C: Crystal Structure Communications
;
_journal_page_first 509
_journal_page_last 512
_journal_paper_doi 10.1107/s0108270183005314
_journal_volume 39
_journal_year 1983
_chemical_formula_sum 'Ba F3 H'
_chemical_formula_weight 195.33
_space_group_IT_number 11
_symmetry_cell_setting monoclinic
_symmetry_Int_Tables_number 11
_symmetry_space_group_name_Hall '-P 2yb'
_symmetry_space_group_name_H-M 'P 1 21/m 1'
_cell_angle_alpha 90.
_cell_angle_beta 115.52(1)
_cell_angle_gamma 90.
_cell_formula_units_Z 2
_cell_length_a 7.300(1)
_cell_length_b 4.312(1)
_cell_length_c 4.990(1)
_cell_volume 141.75(5)
_diffrn_ambient_temperature 293
_diffrn_radiation_probe x-ray
_diffrn_radiation_type MoK\a
_diffrn_radiation_wavelength 0.71069
_exptl_absorpt_coefficient_mu 13.04
_exptl_crystal_density_diffrn 4.576
_exptl_crystal_F_000 168
_refine_ls_number_reflns 675
_refine_ls_R_factor_gt 0.019
_refine_ls_wR_factor_gt 0.016
_cod_data_source_file Acta-Cryst-1983-C39-509-512-2.cif
_cod_data_source_block BaHF3
_cod_original_sg_symbol_H-M 'P 21/m'
_cod_original_formula_sum 'H Ba F3'
_cod_database_code 2020754

loop_
_space_group_symop_id
_space_group_symop_operation_xyz
1 x,y,z
2 -x,1/2+y,-z
3 -x,-y,-z
4 x,1/2-y,z

loop_
_atom_site_label
_atom_site_type_symbol
_atom_site_thermal_displace_type
_atom_site_fract_x
_atom_site_fract_y
_atom_site_fract_z
_atom_site_occupancy
_atom_site_U_iso_or_equiv
_atom_site_calc_flag
_atom_site_refinement_flags
_atom_site_disorder_assembly
_atom_site_disorder_group
Ba Ba Uiso 0.29568(2) 0.25000 0.11319(4) 1.000 0.0109 . . . .
F1 F Uiso 0.4567(3) 0.25000 0.7108(5) 1.000 0.0172 . . . .
F2 F Uiso 0.8859(3) 0.25000 0.7519(5) 1.000 0.0186 . . . .
F3 F Uiso 0.8315(6) 0.25000 0.2686(6) 1.000 0.0353 . . . .
